data_1568610
loop_
_publ_author_name
'Li, Juan'
'Wang, Airong'
'Qiu, Shiming'
'Wang, Xiaoli'
'Li, Jiaming'

_publ_section_title
;
 A 12-Connected
 [Y<sub>4</sub>((<i>&#x3bc;</i><sub>3</sub>-OH)<sub>4</sub>]<sup>8+</sup>
 Cluster-Based Luminescent Metal-Organic Framework for Selective Turn-on
 Detection of F<sup>-</sup> in H<sub>2</sub>O.
;
_journal_issue 4
_journal_name_full 'Molecules (Basel, Switzerland)'
_journal_page_first 1893
_journal_paper_doi 10.3390/molecules28041893
_journal_volume 28
_journal_year 2023
_chemical_formula_moiety 'C112 H70 N8 O59 Y8'
_chemical_formula_sum 'C112 H70 N8 O59 Y8'
_chemical_formula_weight 3183.04
_space_group_crystal_system tetragonal
_space_group_IT_number 113
_space_group_name_Hall 'P -4 2ab'
_space_group_name_H-M_alt 'P -4 21 m'
_atom_sites_solution_hydrogens mixed
_atom_sites_solution_primary dual
_audit_creation_date 2021-01-14
_audit_creation_method
;
Olex2 1.3
(compiled 2020.11.12 svn.r5f609507 for OlexSys, GUI svn.r6226)
;
_cell_angle_alpha 90
_cell_angle_beta 90
_cell_angle_gamma 90
_cell_formula_units_Z 2
_cell_length_a 33.7993(10)
_cell_length_b 33.7993(10)
_cell_length_c 7.9398(5)
_cell_measurement_reflns_used 7950
_cell_measurement_temperature 298.15
_cell_measurement_theta_max 24.6780
_cell_measurement_theta_min 2.4540
_cell_volume 9070.4(7)
_computing_cell_refinement 'CrysAlisPro 1.171.39.34a (Rigaku OD, 2017)'
_computing_data_collection 'CrysAlisPro 1.171.39.34a (Rigaku OD, 2017)'
_computing_data_reduction 'CrysAlisPro 1.171.39.34a (Rigaku OD, 2017)'
_computing_molecular_graphics 'Olex2 1.3 (Dolomanov et al., 2009)'
_computing_publication_material 'Olex2 1.3 (Dolomanov et al., 2009)'
_computing_structure_refinement 'SHELXL 2018/3 (Sheldrick, 2015)'
_computing_structure_solution 'SHELXT 2014/5 (Sheldrick, 2014)'
_diffrn_ambient_temperature 298.15
_diffrn_detector 'CCD plate'
_diffrn_measured_fraction_theta_full 0.999
_diffrn_measured_fraction_theta_max 0.999
_diffrn_measurement_details
;
List of Runs (angles in degrees, time in seconds):

  # Type    Start    End  Width  t~exp~   \w     \q     \k     \f   Frames
--------------------------------------------------------------------------
  1  \w      2.00  46.00   1.00   18.00    --   30.00  54.00-180.00   44
  2  \w    -74.00 109.00   1.00   18.00    --   30.00  54.00 -90.00  183
;
_diffrn_measurement_device 'two-circle diffractometer'
_diffrn_measurement_device_type 'XtaLAB Mini (ROW)'
_diffrn_measurement_method '\w scans'
_diffrn_orient_matrix_type 'CrysAlisPro convention (1999,Acta A55,543-557)'
_diffrn_orient_matrix_UB_11 -0.0202156000
_diffrn_orient_matrix_UB_12 -0.0052422000
_diffrn_orient_matrix_UB_13 -0.0083443000
_diffrn_orient_matrix_UB_21 -0.0027948000
_diffrn_orient_matrix_UB_22 0.0030621000
_diffrn_orient_matrix_UB_23 0.0877180000
_diffrn_orient_matrix_UB_31 -0.0048638000
_diffrn_orient_matrix_UB_32 0.0200741000
_diffrn_orient_matrix_UB_33 -0.0153511000
_diffrn_radiation_monochromator graphite
_diffrn_radiation_probe x-ray
_diffrn_radiation_type 'Mo K\a'
_diffrn_radiation_wavelength 0.71073
_diffrn_reflns_av_R_equivalents 0.1128
_diffrn_reflns_av_unetI/netI 0.1011
_diffrn_reflns_Laue_measured_fraction_full 0.999
_diffrn_reflns_Laue_measured_fraction_max 0.999
_diffrn_reflns_limit_h_max 33
_diffrn_reflns_limit_h_min -40
_diffrn_reflns_limit_k_max 40
_diffrn_reflns_limit_k_min -40
_diffrn_reflns_limit_l_max 9
_diffrn_reflns_limit_l_min -7
_diffrn_reflns_number 33572
_diffrn_reflns_point_group_measured_fraction_full 0.989
_diffrn_reflns_point_group_measured_fraction_max 0.989
_diffrn_reflns_theta_full 25.100
_diffrn_reflns_theta_max 25.100
_diffrn_reflns_theta_min 2.410
_diffrn_source 'fine-focus sealed X-ray tube'
_diffrn_source_type 'Rigaku (Mo) X-ray Source'
_exptl_absorpt_coefficient_mu 2.598
_exptl_absorpt_correction_T_max 1.00000
_exptl_absorpt_correction_T_min 0.26247
_exptl_absorpt_correction_type multi-scan
_exptl_absorpt_process_details
;
CrysAlisPro 1.171.39.34a (Rigaku Oxford Diffraction, 2017)
Empirical absorption correction using spherical harmonics,
 implemented in SCALE3 ABSPACK scaling algorithm.
;
_exptl_crystal_colour brown
_exptl_crystal_colour_primary brown
_exptl_crystal_density_diffrn 1.165
_exptl_crystal_description cubic
_exptl_crystal_F_000 3164
_exptl_crystal_size_max 0.25
_exptl_crystal_size_mid 0.2
_exptl_crystal_size_min 0.15
_refine_diff_density_max 3.594
_refine_diff_density_min -4.683
_refine_diff_density_rms 0.231
_refine_ls_abs_structure_details
;
 Refined as an inversion twin.
;
_refine_ls_abs_structure_Flack 0.49(3)
_refine_ls_extinction_method none
_refine_ls_goodness_of_fit_ref 1.053
_refine_ls_hydrogen_treatment constr
_refine_ls_matrix_type full
_refine_ls_number_parameters 178
_refine_ls_number_reflns 8216
_refine_ls_number_restraints 194
_refine_ls_restrained_S_all 1.051
_refine_ls_R_factor_all 0.1419
_refine_ls_R_factor_gt 0.1209
_refine_ls_shift/su_max 0.000
_refine_ls_shift/su_mean 0.000
_refine_ls_structure_factor_coef Fsqd
_refine_ls_weighting_details 'w=1/[\s^2^(Fo^2^)+(0.1949P)^2^+83.2242P] where P=(Fo^2^+2Fc^2^)/3'
_refine_ls_weighting_scheme calc
_refine_ls_wR_factor_gt 0.3069
_refine_ls_wR_factor_ref 0.3291
_reflns_Friedel_coverage 0.779
_reflns_Friedel_fraction_full 0.977
_reflns_Friedel_fraction_max 0.977
_reflns_number_gt 6343
_reflns_number_total 8216
_reflns_threshold_expression 'I > 2\s(I)'
_cod_data_source_file 1.cif
_cod_data_source_block 190610c_sq
_cod_original_cell_volume 9070.4(8)
_cod_database_code 1568610
_shelx_shelxl_version_number 2018/3
_shelx_space_group_comment
;
The symmetry employed for this shelxl refinement is uniquely defined
by the following loop, which should always be used as a source of
symmetry information in preference to the above space-group names.
They are only intended as comments.
;
_shelx_estimated_absorpt_t_max 0.697
_shelx_estimated_absorpt_t_min 0.563
_reflns_odcompleteness_completeness 99.85
_reflns_odcompleteness_iscentric 1
_reflns_odcompleteness_theta 26.32
_olex2_refinement_description
;
1. Twinned data refinement
 Scales: 0.51(3)
 0.49(3)
2. Fixed Uiso
 At 1.2 times of:
  All C(H) groups
 At 1.5 times of:
  All O(H) groups, All O(H,H) groups
3. Restrained distances
 O9-N2
 1.23 with sigma of 0.02
 N2-O10
 1.23 with sigma of 0.02
 C4-C3
 1.4 with sigma of 0.02
 N1-O3
 1.2 with sigma of 0.02
 C21-C16
 1.4 with sigma of 0.02
 N1-O4
 1.2 with sigma of 0.02
 O12-C28
 1.2 with sigma of 0.02
 C2-C7
 1.4 with sigma of 0.02
 C28-O11
 1.2 with sigma of 0.02
 C12-C11
 1.4 with sigma of 0.02
 O8-C15
 1.2 with sigma of 0.02
 C19-C20
 1.4 with sigma of 0.02
 C15-O7
 1.2 with sigma of 0.02
 C17-C18
 1.4 with sigma of 0.02
 O2-C1
 1.2 with sigma of 0.02
 C6-C5
 1.4 with sigma of 0.02
 C1-O1
 1.2 with sigma of 0.02
 C8-C13
 1.4 with sigma of 0.02
 C10-C9
 1.4 with sigma of 0.02
 C25-C28
 1.53 with sigma of 0.02
 C20-C21
 1.4 with sigma of 0.02
 C2-C1
 1.53 with sigma of 0.02
 C16-C17
 1.4 with sigma of 0.02
 C16-C15
 1.53 with sigma of 0.02
 C18-C19
 1.4 with sigma of 0.02
 C14-C11
 1.53 with sigma of 0.02
 C7-C6
 1.4 with sigma of 0.02
 C25-C26
 1.4 with sigma of 0.02
 C5-C4
 1.4 with sigma of 0.02
 C26-C27
 1.4 with sigma of 0.02
 C3-C2
 1.4 with sigma of 0.02
 C27-C22
 1.4 with sigma of 0.02
 C13-C12
 1.4 with sigma of 0.02
 C22-C23
 1.4 with sigma of 0.02
 C11-C10
 1.4 with sigma of 0.02
 C23-C24
 1.4 with sigma of 0.02
 C9-C8
 1.4 with sigma of 0.02
 C24-C25
 1.4 with sigma of 0.02
 C19-C22
 1.5 with sigma of 0.02
 C8-C5
 1.5 with sigma of 0.02
 C17-N2
 1.47 with sigma of 0.02
 N1-C3
 1.47 with sigma of 0.02
4. Restrained planarity
 C25, C26, C27, C22, C23, C24
 with sigma of 0.1
 C2, C7, C6, C5, C4, C3
 with sigma of 0.1
 C19, C20, C21, C16, C17, C18
 with sigma of 0.1
 C8, C13, C12, C11, C10, C9
 with sigma of 0.1
5. Rigid bond restraints
 All non-hydrogen atoms
 with sigma for 1-2 distances of 0.01 and sigma for 1-3 distances of 0.01
6. Uiso/Uaniso restraints and constraints
Uanis(O11) = Uanis(O12) = Uanis(O8) = Uanis(O7) = Uanis(O9) = Uanis(O10) =
Uanis(O3) = Uanis(O4) = Uanis(O1) = Uanis(O2) = Uanis(O13) = Uanis(O6) =
Uanis(O5) = Uanis(O16) = Uanis(O17) = Uanis(O14) = Uanis(O15) = Uanis(N1) =
Uanis(N2)
Uanis(C28) = Uanis(C15) = Uanis(C14) = Uanis(C1)
Uanis(C25) = Uanis(C26) = Uanis(C27) = Uanis(C22) = Uanis(C23) = Uanis(C24) =
Uanis(C19) = Uanis(C20) = Uanis(C21) = Uanis(C16) = Uanis(C17) = Uanis(C18) =
Uanis(C2) = Uanis(C7) = Uanis(C6) = Uanis(C5) = Uanis(C4) = Uanis(C3) =
Uanis(C8) = Uanis(C13) = Uanis(C12) = Uanis(C11) = Uanis(C10) = Uanis(C9)
7. Others
 Fixed Sof: O16(0.5) H16A(0.5) H16B(0.5) H17A(0.25) H17B(0.25)
8.a Riding coordinates:
 O16(H16A,H16B), O14(H14), O17(H17A,H17B), O13(H13A), O15(H15)
8.b Aromatic/amide H refined with riding coordinates:
 C7(H7), C21(H21), C6(H6), C12(H12), C20(H20), C10(H10), C26(H26), C18(H18),
 C4(H4), C27(H27), C13(H13), C9(H9), C24(H24), C23(H23)
;
_olex2_submission_special_instructions 'No special instructions were received'
_oxdiff_exptl_absorpt_empirical_details
;
Empirical correction (ABSPACK) includes:
- Absorption correction using spherical harmonics
- Frame scaling
;
_oxdiff_exptl_absorpt_empirical_full_max 2.155
_oxdiff_exptl_absorpt_empirical_full_min 0.562

loop_
_space_group_symop_operation_xyz
'x, y, z'
'-x, -y, z'
'y, -x, -z'
'-y, x, -z'
'-x+1/2, y+1/2, -z'
'x+1/2, -y+1/2, -z'
'-y+1/2, -x+1/2, z'
'y+1/2, x+1/2, z'

loop_
_atom_site_label
_atom_site_type_symbol
_atom_site_fract_x
_atom_site_fract_y
_atom_site_fract_z
_atom_site_U_iso_or_equiv
_atom_site_adp_type
_atom_site_occupancy
_atom_site_site_symmetry_order
_atom_site_calc_flag
_atom_site_refinement_flags_posn
_atom_site_refinement_flags_adp
_atom_site_refinement_flags_occupancy
_atom_site_disorder_assembly
_atom_site_disorder_group
Y1 Y 0.45865(4) 0.53786(4) 1.33862(18) 0.0151(4) Uani 1 1 d . U . . .
Y3 Y 0.54075(5) 0.95925(5) 0.5255(3) 0.0232(6) Uani 1 2 d S TU P . .
O6 O 0.5255(5) 0.8953(4) 0.631(2) 0.0487(10) Uani 1 1 d . U . . .
O7 O 0.5116(5) 0.9324(4) 0.296(2) 0.0487(10) Uani 1 1 d D U . . .
O5 O 0.4636(5) 0.9007(4) 0.7305(19) 0.0487(10) Uani 1 1 d . U . . .
O1 O 0.4815(5) 0.5802(4) 1.1373(19) 0.0487(10) Uani 1 1 d D U . . .
C16 C 0.4968(6) 0.8657(5) 0.241(3) 0.0462(12) Uani 1 1 d D U . . .
C1 C 0.4957(7) 0.5899(5) 1.005(2) 0.038(2) Uani 1 1 d D U . . .
O8 O 0.4791(5) 0.9153(4) 0.064(2) 0.0487(10) Uani 1 1 d D U . . .
C2 C 0.4960(6) 0.6334(5) 0.962(3) 0.0462(12) Uani 1 1 d D U . . .
O12 O 0.4651(5) 0.6003(4) 0.4553(19) 0.0487(10) Uani 1 1 d D U . . .
O11 O 0.5266(5) 0.6049(4) 0.558(2) 0.0487(10) Uani 1 1 d D U . . .
C7 C 0.4638(7) 0.6512(5) 0.883(2) 0.0462(12) Uani 1 1 d D U . . .
H7 H 0.441333 0.636197 0.860501 0.055 Uiso 1 1 calc R U . . .
C14 C 0.4929(7) 0.8817(5) 0.711(2) 0.038(2) Uani 1 1 d D U . . .
C21 C 0.4631(7) 0.8470(5) 0.311(2) 0.0462(12) Uani 1 1 d D U . . .
H21 H 0.440532 0.861707 0.334792 0.055 Uiso 1 1 calc R U . . .
C15 C 0.4972(6) 0.9090(5) 0.195(2) 0.038(2) Uani 1 1 d D U . . .
C6 C 0.4644(7) 0.6917(5) 0.837(3) 0.0462(12) Uani 1 1 d D U . . .
H6 H 0.442767 0.702879 0.782524 0.055 Uiso 1 1 calc R U . . .
C12 C 0.4626(7) 0.8194(5) 0.806(2) 0.0462(12) Uani 1 1 d D U . . .
H12 H 0.439046 0.833519 0.813726 0.055 Uiso 1 1 calc R U . . .
O3 O 0.5665(5) 0.6060(4) 1.128(2) 0.0487(10) Uani 1 1 d D U . . .
C20 C 0.4640(7) 0.8066(5) 0.345(2) 0.0462(12) Uani 1 1 d D U . . .
H20 H 0.442038 0.794600 0.393624 0.055 Uiso 1 1 calc R U . . .
C11 C 0.4970(6) 0.8384(5) 0.752(3) 0.0462(12) Uani 1 1 d D U . . .
C3 C 0.5292(6) 0.6576(5) 0.999(3) 0.0462(12) Uani 1 1 d D U . . .
C25 C 0.4986(6) 0.6598(5) 0.445(2) 0.0462(12) Uani 1 1 d D U . . .
C28 C 0.4958(6) 0.6158(5) 0.500(2) 0.038(2) Uani 1 1 d D U . . .
C10 C 0.5320(7) 0.8166(5) 0.725(3) 0.0462(12) Uani 1 1 d D U . . .
H10 H 0.553935 0.828081 0.673785 0.055 Uiso 1 1 calc R U . . .
O9 O 0.5578(5) 0.8906(4) 0.032(2) 0.0487(10) Uani 1 1 d D U . . .
C17 C 0.5282(6) 0.8420(5) 0.200(3) 0.0462(12) Uani 1 1 d D U . . .
C26 C 0.4659(7) 0.6790(5) 0.375(2) 0.0462(12) Uani 1 1 d D U . . .
H26 H 0.443173 0.663830 0.360346 0.055 Uiso 1 1 calc R U . . .
C19 C 0.4971(6) 0.7836(5) 0.306(3) 0.0462(12) Uani 1 1 d D U . . .
C18 C 0.5307(7) 0.8009(5) 0.237(3) 0.0462(12) Uani 1 1 d D U . . .
H18 H 0.553536 0.786333 0.216612 0.055 Uiso 1 1 calc R U . . .
C4 C 0.5304(7) 0.6969(5) 0.945(3) 0.0462(12) Uani 1 1 d D U . . .
H4 H 0.553648 0.711321 0.956455 0.055 Uiso 1 1 calc R U . . .
C8 C 0.4985(6) 0.7581(5) 0.831(3) 0.0462(12) Uani 1 1 d D U . . .
C27 C 0.4636(7) 0.7182(5) 0.325(2) 0.0462(12) Uani 1 1 d D U . . .
H27 H 0.440528 0.728704 0.279730 0.055 Uiso 1 1 calc R U . . .
C13 C 0.4635(7) 0.7803(5) 0.847(2) 0.0462(12) Uani 1 1 d D U . . .
H13 H 0.440611 0.768071 0.885705 0.055 Uiso 1 1 calc R U . . .
N1 N 0.5639(5) 0.6414(5) 1.100(2) 0.0487(10) Uani 1 1 d D U . . .
O4 O 0.5923(5) 0.6624(4) 1.145(2) 0.0487(10) Uani 1 1 d D U . . .
C5 C 0.4976(6) 0.7148(5) 0.874(3) 0.0462(12) Uani 1 1 d D U . . .
C9 C 0.5324(7) 0.7773(5) 0.776(3) 0.0462(12) Uani 1 1 d D U . . .
H9 H 0.556192 0.763504 0.774000 0.055 Uiso 1 1 calc R U . . .
C24 C 0.5304(7) 0.6840(5) 0.461(3) 0.0462(12) Uani 1 1 d D U . . .
H24 H 0.553023 0.673230 0.509235 0.055 Uiso 1 1 calc R U . . .
C22 C 0.4981(6) 0.7414(5) 0.345(3) 0.0462(12) Uani 1 1 d D U . . .
N2 N 0.5618(5) 0.8594(5) 0.108(2) 0.0487(10) Uani 1 1 d D U . . .
O16 O 0.5957(9) 0.9145(8) 0.440(3) 0.0487(10) Uani 0.5 1 d . U P A -1
H16A H 0.606884 0.919383 0.346708 0.073 Uiso 0.5 1 d R U P A -1
H16B H 0.614614 0.911653 0.509488 0.073 Uiso 0.5 1 d R U P A -1
C23 C 0.5323(7) 0.7239(5) 0.412(3) 0.0462(12) Uani 1 1 d D U . . .
H23 H 0.555577 0.738341 0.423395 0.055 Uiso 1 1 calc R U . . .
O2 O 0.5070(5) 0.5673(4) 0.9016(19) 0.0487(10) Uani 1 1 d D U . . .
O10 O 0.5934(5) 0.8394(4) 0.112(2) 0.0487(10) Uani 1 1 d D U . . .
Y2 Y 0.46215(5) 0.96215(5) 0.8606(3) 0.0242(6) Uani 1 2 d S TU P A .
O14 O 0.4685(5) 1.0315(5) 0.819(3) 0.0487(10) Uani 1 2 d S TU P . .
H14 H 0.453488 1.046510 0.876693 0.073 Uiso 1 2 d R U P A .
O17 O 0.500000 1.000000 1.080(4) 0.0487(10) Uani 1 4 d S TU P . .
H17A H 0.514060 0.985940 1.145522 0.073 Uiso 0.5 2 d R U P A .
H17B H 0.485940 1.014060 1.145522 0.073 Uiso 0.5 2 d R U P . .
O13 O 0.4706(5) 0.5276(4) 1.641(2) 0.0487(10) Uani 1 1 d . U . . .
H13A H 0.456771 0.540480 1.712026 0.073 Uiso 1 1 d R U . . .
O15 O 0.4712(5) 0.9712(5) 0.569(3) 0.0487(10) Uani 1 2 d S TU P A .
H15 H 0.456849 0.956850 0.505916 0.073 Uiso 1 2 d R U P . .

loop_
_atom_site_aniso_label
_atom_site_aniso_U_11
_atom_site_aniso_U_22
_atom_site_aniso_U_33
_atom_site_aniso_U_23
_atom_site_aniso_U_13
_atom_site_aniso_U_12
Y1 0.0166(8) 0.0151(7) 0.0135(7) 0.0035(6) -0.0033(6) -0.0005(7)
Y3 0.0209(7) 0.0209(7) 0.0277(13) 0.0026(7) -0.0026(7) 0.0103(12)
O6 0.070(3) 0.037(2) 0.038(2) 0.0069(17) 0.0043(19) 0.0046(18)
O7 0.070(3) 0.037(2) 0.038(2) 0.0069(17) 0.0043(19) 0.0046(18)
O5 0.070(3) 0.037(2) 0.038(2) 0.0069(17) 0.0043(19) 0.0046(18)
O1 0.070(3) 0.037(2) 0.038(2) 0.0069(17) 0.0043(19) 0.0046(18)
C16 0.071(3) 0.029(2) 0.038(3) 0.0084(19) 0.006(2) 0.005(2)
C1 0.065(6) 0.030(4) 0.020(5) -0.001(3) 0.009(4) 0.004(4)
O8 0.070(3) 0.037(2) 0.038(2) 0.0069(17) 0.0043(19) 0.0046(18)
C2 0.071(3) 0.029(2) 0.038(3) 0.0084(19) 0.006(2) 0.005(2)
O12 0.070(3) 0.037(2) 0.038(2) 0.0069(17) 0.0043(19) 0.0046(18)
O11 0.070(3) 0.037(2) 0.038(2) 0.0069(17) 0.0043(19) 0.0046(18)
C7 0.071(3) 0.029(2) 0.038(3) 0.0084(19) 0.006(2) 0.005(2)
C14 0.065(6) 0.030(4) 0.020(5) -0.001(3) 0.009(4) 0.004(4)
C21 0.071(3) 0.029(2) 0.038(3) 0.0084(19) 0.006(2) 0.005(2)
C15 0.065(6) 0.030(4) 0.020(5) -0.001(3) 0.009(4) 0.004(4)
C6 0.071(3) 0.029(2) 0.038(3) 0.0084(19) 0.006(2) 0.005(2)
C12 0.071(3) 0.029(2) 0.038(3) 0.0084(19) 0.006(2) 0.005(2)
O3 0.070(3) 0.037(2) 0.038(2) 0.0069(17) 0.0043(19) 0.0046(18)
C20 0.071(3) 0.029(2) 0.038(3) 0.0084(19) 0.006(2) 0.005(2)
C11 0.071(3) 0.029(2) 0.038(3) 0.0084(19) 0.006(2) 0.005(2)
C3 0.071(3) 0.029(2) 0.038(3) 0.0084(19) 0.006(2) 0.005(2)
C25 0.071(3) 0.029(2) 0.038(3) 0.0084(19) 0.006(2) 0.005(2)
C28 0.065(6) 0.030(4) 0.020(5) -0.001(3) 0.009(4) 0.004(4)
C10 0.071(3) 0.029(2) 0.038(3) 0.0084(19) 0.006(2) 0.005(2)
O9 0.070(3) 0.037(2) 0.038(2) 0.0069(17) 0.0043(19) 0.0046(18)
C17 0.071(3) 0.029(2) 0.038(3) 0.0084(19) 0.006(2) 0.005(2)
C26 0.071(3) 0.029(2) 0.038(3) 0.0084(19) 0.006(2) 0.005(2)
C19 0.071(3) 0.029(2) 0.038(3) 0.0084(19) 0.006(2) 0.005(2)
C18 0.071(3) 0.029(2) 0.038(3) 0.0084(19) 0.006(2) 0.005(2)
C4 0.071(3) 0.029(2) 0.038(3) 0.0084(19) 0.006(2) 0.005(2)
C8 0.071(3) 0.029(2) 0.038(3) 0.0084(19) 0.006(2) 0.005(2)
C27 0.071(3) 0.029(2) 0.038(3) 0.0084(19) 0.006(2) 0.005(2)
C13 0.071(3) 0.029(2) 0.038(3) 0.0084(19) 0.006(2) 0.005(2)
N1 0.070(3) 0.037(2) 0.038(2) 0.0069(17) 0.0043(19) 0.0046(18)
O4 0.070(3) 0.037(2) 0.038(2) 0.0069(17) 0.0043(19) 0.0046(18)
C5 0.071(3) 0.029(2) 0.038(3) 0.0084(19) 0.006(2) 0.005(2)
C9 0.071(3) 0.029(2) 0.038(3) 0.0084(19) 0.006(2) 0.005(2)
C24 0.071(3) 0.029(2) 0.038(3) 0.0084(19) 0.006(2) 0.005(2)
C22 0.071(3) 0.029(2) 0.038(3) 0.0084(19) 0.006(2) 0.005(2)
N2 0.070(3) 0.037(2) 0.038(2) 0.0069(17) 0.0043(19) 0.0046(18)
O16 0.070(3) 0.037(2) 0.038(2) 0.0069(17) 0.0043(19) 0.0046(18)
C23 0.071(3) 0.029(2) 0.038(3) 0.0084(19) 0.006(2) 0.005(2)
O2 0.070(3) 0.037(2) 0.038(2) 0.0069(17) 0.0043(19) 0.0046(18)
O10 0.070(3) 0.037(2) 0.038(2) 0.0069(17) 0.0043(19) 0.0046(18)
Y2 0.0247(8) 0.0247(8) 0.0232(12) 0.0004(8) 0.0004(8) 0.0098(12)
O14 0.070(3) 0.037(2) 0.038(2) 0.0069(17) 0.0043(19) 0.0046(18)
O17 0.070(3) 0.037(2) 0.038(2) 0.0069(17) 0.0043(19) 0.0046(18)
O13 0.070(3) 0.037(2) 0.038(2) 0.0069(17) 0.0043(19) 0.0046(18)
O15 0.070(3) 0.037(2) 0.038(2) 0.0069(17) 0.0043(19) 0.0046(18)

loop_
_atom_type_symbol
_atom_type_description
_atom_type_scat_dispersion_real
_atom_type_scat_dispersion_imag
_atom_type_scat_source
C C 0.0033 0.0016 'International Tables Vol C Tables 4.2.6.8 and 6.1.1.4'
H H 0.0000 0.0000 'International Tables Vol C Tables 4.2.6.8 and 6.1.1.4'
N N 0.0061 0.0033 'International Tables Vol C Tables 4.2.6.8 and 6.1.1.4'
O O 0.0106 0.0060 'International Tables Vol C Tables 4.2.6.8 and 6.1.1.4'
Y Y -2.7962 3.5667 'International Tables Vol C Tables 4.2.6.8 and 6.1.1.4'

loop_
_geom_angle_atom_site_label_1
_geom_angle_atom_site_label_2
_geom_angle_atom_site_label_3
_geom_angle
_geom_angle_site_symmetry_1
_geom_angle_site_symmetry_3
_geom_angle_publ_flag
Y1 Y1 Y1 59.26(2) 4_658 2_665 ?
Y1 Y1 Y1 61.47(5) 3_568 4_658 ?
Y1 Y1 Y1 59.27(2) 3_568 2_665 ?
O1 Y1 Y1 100.0(4) . 2_665 ?
O1 Y1 Y1 157.9(4) . 4_658 ?
O1 Y1 Y1 102.7(4) . 3_568 ?
O1 Y1 O12 71.1(6) . 1_556 ?
O1 Y1 O11 131.5(6) . 4_657 ?
O1 Y1 O2 80.5(6) . 4_657 ?
O1 Y1 O13 135.8(6) . . ?
O1 Y1 O13 126.4(5) . 4_658 ?
O1 Y1 O13 77.8(6) . 3_568 ?
O12 Y1 Y1 68.1(4) 1_556 3_568 ?
O12 Y1 Y1 123.1(4) 1_556 2_665 ?
O12 Y1 Y1 112.2(4) 1_556 4_658 ?
O12 Y1 O11 95.4(6) 1_556 4_657 ?
O12 Y1 O2 140.0(6) 1_556 4_657 ?
O12 Y1 O13 89.5(6) 1_556 3_568 ?
O12 Y1 O13 147.7(6) 1_556 4_658 ?
O12 Y1 O13 73.9(5) 1_556 . ?
O11 Y1 Y1 70.6(4) 4_657 4_658 ?
O11 Y1 Y1 124.7(4) 4_657 2_665 ?
O11 Y1 Y1 115.2(4) 4_657 3_568 ?
O11 Y1 O2 82.5(5) 4_657 4_657 ?
O11 Y1 O13 150.3(6) 4_657 3_568 ?
O11 Y1 O13 77.5(5) 4_657 . ?
O2 Y1 Y1 147.9(4) 4_657 3_568 ?
O2 Y1 Y1 88.6(4) 4_657 2_665 ?
O2 Y1 Y1 104.7(4) 4_657 4_658 ?
O2 Y1 O13 142.5(5) 4_657 . ?
O2 Y1 O13 111.8(5) 4_657 3_568 ?
O13 Y1 Y1 80.8(4) 4_658 3_568 ?
O13 Y1 Y1 40.6(4) 4_658 4_658 ?
O13 Y1 Y1 77.5(4) . 2_665 ?
O13 Y1 Y1 80.4(4) 3_568 4_658 ?
O13 Y1 Y1 37.9(4) . 3_568 ?
O13 Y1 Y1 38.6(3) . 4_658 ?
O13 Y1 Y1 36.1(4) 4_658 2_665 ?
O13 Y1 Y1 35.6(4) 3_568 2_665 ?
O13 Y1 Y1 40.7(4) 3_568 3_568 ?
O13 Y1 O11 90.0(5) 4_658 4_657 ?
O13 Y1 O2 72.3(6) 4_658 4_657 ?
O13 Y1 O13 76.3(6) 4_658 . ?
O13 Y1 O13 71.2(6) 4_658 3_568 ?
O13 Y1 O13 75.8(6) 3_568 . ?
O6 Y3 Y3 119.3(4) 7_665 2_675 ?
O6 Y3 Y3 119.3(4) . 2_675 ?
O6 Y3 O6 105.8(8) 7_665 . ?
O6 Y3 O16 72.8(8) . . ?
O6 Y3 O16 63.2(8) 7_665 . ?
O6 Y3 Y2 112.9(4) . 2_675 ?
O6 Y3 Y2 67.8(4) 7_665 2_675 ?
O6 Y3 Y2 67.8(4) . . ?
O6 Y3 Y2 112.9(4) 7_665 . ?
O6 Y3 O15 83.6(6) . . ?
O6 Y3 O15 143.2(7) . 2_675 ?
O6 Y3 O15 143.2(7) 7_665 . ?
O6 Y3 O15 83.6(6) 7_665 2_675 ?
O7 Y3 Y3 88.6(4) . 2_675 ?
O7 Y3 Y3 88.6(4) 7_665 2_675 ?
O7 Y3 O6 79.8(6) . . ?
O7 Y3 O6 140.1(6) 7_665 . ?
O7 Y3 O6 79.8(6) 7_665 7_665 ?
O7 Y3 O6 140.1(6) . 7_665 ?
O7 Y3 O7 72.5(8) . 7_665 ?
O7 Y3 O16 82.0(8) . . ?
O7 Y3 O16 75.3(7) 7_665 . ?
O7 Y3 Y2 105.9(4) . . ?
O7 Y3 Y2 147.4(4) . 2_675 ?
O7 Y3 Y2 105.9(4) 7_665 2_675 ?
O7 Y3 Y2 147.4(4) 7_665 . ?
O7 Y3 O14 142.0(4) 7_665 2_675 ?
O7 Y3 O14 142.0(4) . 2_675 ?
O7 Y3 O15 76.1(7) . . ?
O7 Y3 O15 76.1(7) 7_665 2_675 ?
O7 Y3 O15 115.8(6) . 2_675 ?
O7 Y3 O15 115.8(6) 7_665 . ?
O16 Y3 Y3 163.2(6) . 2_675 ?
O16 Y3 Y2 129.9(7) . 2_675 ?
O16 Y3 Y2 137.3(6) . . ?
Y2 Y3 Y3 58.81(4) 2_675 2_675 ?
Y2 Y3 Y3 58.81(4) . 2_675 ?
Y2 Y3 Y2 57.50(8) 2_675 . ?
O14 Y3 Y3 79.3(5) 2_675 2_675 ?
O14 Y3 O6 75.3(5) 2_675 7_665 ?
O14 Y3 O6 75.3(5) 2_675 . ?
O14 Y3 O16 116.4(8) 2_675 . ?
O14 Y3 Y2 37.7(3) 2_675 . ?
O14 Y3 Y2 37.7(3) 2_675 2_675 ?
O14 Y3 O15 73.0(7) 2_675 . ?
O14 Y3 O15 73.0(7) 2_675 2_675 ?
O15 Y3 Y3 36.1(4) . 2_675 ?
O15 Y3 Y3 36.1(4) 2_675 2_675 ?
O15 Y3 O16 139.2(9) 2_675 . ?
O15 Y3 O16 150.3(9) . . ?
O15 Y3 Y2 75.8(5) . 2_675 ?
O15 Y3 Y2 37.3(5) 2_675 2_675 ?
O15 Y3 Y2 75.8(5) 2_675 . ?
O15 Y3 Y2 37.3(5) . . ?
O15 Y3 O15 69.7(9) 2_675 . ?
C14 O6 Y3 130.7(13) . . ?
C15 O7 Y3 163.3(14) . . ?
C14 O5 Y2 124.1(16) . . ?
C1 O1 Y1 157.0(14) . . ?
C21 C16 C15 122.4(17) . . ?
C17 C16 C21 117.0(17) . . ?
C17 C16 C15 120.4(17) . . ?
O1 C1 C2 118.0(16) . . ?
O2 C1 O1 124.0(18) . . ?
O2 C1 C2 117.8(16) . . ?
C15 O8 Y2 145.9(14) . 1_554 ?
C7 C2 C1 121.2(18) . . ?
C7 C2 C3 117.6(17) . . ?
C3 C2 C1 121.2(17) . . ?
C28 O12 Y1 126.2(14) . 1_554 ?
C28 O11 Y1 124.1(13) . 3_567 ?
C2 C7 H7 119.3 . . ?
C2 C7 C6 121(2) . . ?
C6 C7 H7 119.3 . . ?
O6 C14 C11 111.0(17) . . ?
O5 C14 O6 123.7(18) . . ?
O5 C14 C11 125(2) . . ?
C16 C21 H21 120.1 . . ?
C20 C21 C16 120(2) . . ?
C20 C21 H21 120.1 . . ?
O7 C15 C16 118.3(17) . . ?
O7 C15 O8 129.8(18) . . ?
O8 C15 C16 111.6(17) . . ?
C7 C6 H6 120.1 . . ?
C5 C6 C7 120(2) . . ?
C5 C6 H6 120.1 . . ?
C11 C12 H12 120.0 . . ?
C13 C12 H12 120.0 . . ?
C13 C12 C11 120(2) . . ?
C21 C20 H20 119.4 . . ?
C21 C20 C19 121(2) . . ?
C19 C20 H20 119.4 . . ?
C12 C11 C14 115.9(17) . . ?
C12 C11 C10 120.5(18) . . ?
C10 C11 C14 123.4(18) . . ?
C2 C3 N1 120.8(15) . . ?
C4 C3 C2 120.3(18) . . ?
C4 C3 N1 118.9(17) . . ?
C26 C25 C28 120.5(17) . . ?
C24 C25 C28 126.9(17) . . ?
C24 C25 C26 112.6(18) . . ?
O12 C28 C25 112.6(16) . . ?
O11 C28 O12 136.2(19) . . ?
O11 C28 C25 110.4(16) . . ?
C11 C10 H10 121.2 . . ?
C9 C10 C11 118(2) . . ?
C9 C10 H10 121.2 . . ?
C16 C17 C18 124.7(18) . . ?
C16 C17 N2 118.7(15) . . ?
C18 C17 N2 116.6(16) . . ?
C25 C26 H26 116.5 . . ?
C27 C26 C25 127(2) . . ?
C27 C26 H26 116.5 . . ?
C20 C19 C22 120.9(17) . . ?
C18 C19 C20 120.6(18) . . ?
C18 C19 C22 118.4(17) . . ?
C17 C18 H18 121.8 . . ?
C19 C18 C17 116.3(18) . . ?
C19 C18 H18 121.8 . . ?
C3 C4 H4 119.4 . . ?
C5 C4 C3 121(2) . . ?
C5 C4 H4 119.4 . . ?
C13 C8 C5 119.0(17) . . ?
C9 C8 C13 118.1(18) . . ?
C9 C8 C5 122.9(17) . . ?
C26 C27 H27 121.5 . . ?
C26 C27 C22 117(2) . . ?
C22 C27 H27 121.5 . . ?
C12 C13 C8 121(2) . . ?
C12 C13 H13 119.4 . . ?
C8 C13 H13 119.4 . . ?
O3 N1 C3 120.4(17) . . ?
O3 N1 O4 116.7(17) . . ?
O4 N1 C3 122.6(15) . . ?
C6 C5 C8 120.8(17) . . ?
C4 C5 C6 119.0(18) . . ?
C4 C5 C8 120.1(17) . . ?
C10 C9 C8 122(2) . . ?
C10 C9 H9 118.9 . . ?
C8 C9 H9 118.9 . . ?
C25 C24 H24 116.9 . . ?
C25 C24 C23 126(2) . . ?
C23 C24 H24 116.9 . . ?
C27 C22 C19 119.9(17) . . ?
C23 C22 C19 120.7(17) . . ?
C23 C22 C27 119.3(18) . . ?
O9 N2 C17 120.3(17) . . ?
O9 N2 O10 124.4(18) . . ?
O10 N2 C17 115.2(15) . . ?
Y3 O16 H16A 116.9 . . ?
Y3 O16 H16B 117.0 . . ?
H16A O16 H16B 104.5 . . ?
C24 C23 H23 121.0 . . ?
C22 C23 C24 118(2) . . ?
C22 C23 H23 121.0 . . ?
C1 O2 Y1 161.6(14) . 3_567 ?
Y3 Y2 Y3 62.38(7) 2_675 . ?
O5 Y2 Y3 108.5(4) . 2_675 ?
O5 Y2 Y3 108.5(4) 8_455 . ?
O5 Y2 Y3 69.3(4) 8_455 2_675 ?
O5 Y2 Y3 69.3(4) . . ?
O5 Y2 O5 80.8(9) 8_455 . ?
O5 Y2 O8 122.9(6) . 8_456 ?
O5 Y2 O8 72.2(5) . 1_556 ?
O5 Y2 O8 122.9(6) 8_455 1_556 ?
O5 Y2 O8 72.3(5) 8_455 8_456 ?
O5 Y2 Y2 128.2(4) 8_455 2_675 ?
O5 Y2 Y2 128.2(4) . 2_675 ?
O5 Y2 O14 145.0(7) 8_455 2_675 ?
O5 Y2 O14 145.0(7) . . ?
O5 Y2 O14 89.8(6) . 2_675 ?
O5 Y2 O14 89.8(6) 8_455 . ?
O5 Y2 O17 138.9(4) 8_455 . ?
O5 Y2 O17 138.9(4) . . ?
O5 Y2 O15 71.1(6) . . ?
O5 Y2 O15 71.1(6) 8_455 . ?
O8 Y2 Y3 107.4(4) 8_456 2_675 ?
O8 Y2 Y3 107.4(4) 1_556 . ?
O8 Y2 Y3 167.3(4) 1_556 2_675 ?
O8 Y2 Y3 167.3(4) 8_456 . ?
O8 Y2 O8 81.6(8) 8_456 1_556 ?
O8 Y2 Y2 107.8(4) 8_456 2_675 ?
O8 Y2 Y2 107.8(4) 1_556 2_675 ?
O8 Y2 O14 138.0(6) 1_556 . ?
O8 Y2 O14 85.1(7) 1_556 2_675 ?
O8 Y2 O14 85.1(6) 8_456 . ?
O8 Y2 O14 138.0(6) 8_456 2_675 ?
O8 Y2 O17 75.0(6) 8_456 . ?
O8 Y2 O17 75.0(6) 1_556 . ?
O8 Y2 O15 137.4(4) 1_556 . ?
O8 Y2 O15 137.4(4) 8_456 . ?
Y2 Y2 Y3 61.25(4) 2_675 2_675 ?
Y2 Y2 Y3 61.25(4) 2_675 . ?
O14 Y2 Y3 82.2(5) . . ?
O14 Y2 Y3 82.2(5) 2_675 2_675 ?
O14 Y2 Y3 37.6(5) 2_675 . ?
O14 Y2 Y3 37.6(5) . 2_675 ?
O14 Y2 Y2 40.5(4) . 2_675 ?
O14 Y2 Y2 40.5(4) 2_675 2_675 ?
O14 Y2 O14 78.7(9) 2_675 . ?
O14 Y2 O17 63.2(6) 2_675 . ?
O14 Y2 O17 63.2(6) . . ?
O17 Y2 Y3 98.3(5) . . ?
O17 Y2 Y3 98.3(4) . 2_675 ?
O17 Y2 Y2 43.9(5) . 2_675 ?
O15 Y2 Y3 38.4(3) . 2_675 ?
O15 Y2 Y3 38.4(3) . . ?
O15 Y2 Y2 79.4(6) . 2_675 ?
O15 Y2 O14 74.0(7) . 2_675 ?
O15 Y2 O14 74.0(7) . . ?
O15 Y2 O17 123.4(8) . . ?
Y3 O14 Y2 104.7(7) 2_675 2_675 ?
Y3 O14 Y2 104.7(7) 2_675 . ?
Y3 O14 H14 112.0 2_675 . ?
Y2 O14 Y2 99.1(8) 2_675 . ?
Y2 O14 H14 117.3 . . ?
Y2 O14 H14 117.3 2_675 . ?
Y2 O17 Y2 92.2(10) 2_675 . ?
Y2 O17 H17A 115.1 . . ?
Y2 O17 H17A 115.1 2_675 . ?
Y2 O17 H17B 115.1 2_675 . ?
Y2 O17 H17B 115.1 . . ?
H17A O17 H17B 104.5 . . ?
Y1 O13 Y1 108.2(6) 3_568 4_658 ?
Y1 O13 Y1 101.5(6) 3_568 . ?
Y1 O13 Y1 100.7(6) 4_658 . ?
Y1 O13 H13A 113.0 3_568 . ?
Y1 O13 H13A 113.3 4_658 . ?
Y1 O13 H13A 118.7 . . ?
Y3 O15 Y3 107.7(8) 2_675 . ?
Y3 O15 H15 112.0 2_675 . ?
Y3 O15 H15 112.0 . . ?
Y2 O15 Y3 104.3(7) . 2_675 ?
Y2 O15 Y3 104.3(7) . . ?
Y2 O15 H15 115.9 . . ?

loop_
_geom_bond_atom_site_label_1
_geom_bond_atom_site_label_2
_geom_bond_distance
_geom_bond_site_symmetry_2
_geom_bond_publ_flag
Y1 Y1 3.708(2) 3_568 ?
Y1 Y1 3.790(3) 2_665 ?
Y1 Y1 3.708(2) 4_658 ?
Y1 O1 2.280(14) . ?
Y1 O12 2.315(15) 1_556 ?
Y1 O11 2.333(15) 4_657 ?
Y1 O2 2.344(15) 4_657 ?
Y1 O13 2.353(14) 3_568 ?
Y1 O13 2.325(16) 4_658 ?
Y1 O13 2.463(16) . ?
Y3 Y3 3.896(4) 2_675 ?
Y3 O6 2.375(15) 7_665 ?
Y3 O6 2.375(14) . ?
Y3 O7 2.264(16) 7_665 ?
Y3 O7 2.264(16) . ?
Y3 O16 2.49(2) . ?
Y3 Y2 3.761(3) . ?
Y3 Y2 3.761(3) 2_675 ?
Y3 O14 2.37(2) 2_675 ?
Y3 O15 2.412(13) 2_675 ?
Y3 O15 2.412(13) . ?
O6 C14 1.35(3) . ?
O7 C15 1.224(19) . ?
O5 C14 1.19(3) . ?
O5 Y2 2.320(15) . ?
O1 C1 1.200(18) . ?
C16 C21 1.42(2) . ?
C16 C15 1.51(2) . ?
C16 C17 1.37(2) . ?
C1 C2 1.51(2) . ?
C1 O2 1.186(18) . ?
O8 C15 1.228(18) . ?
O8 Y2 2.333(15) 1_554 ?
C2 C7 1.39(2) . ?
C2 C3 1.42(2) . ?
O12 C28 1.217(19) . ?
O11 C28 1.195(18) . ?
C7 H7 0.9300 . ?
C7 C6 1.417(19) . ?
C14 C11 1.51(2) . ?
C21 H21 0.9300 . ?
C21 C20 1.394(19) . ?
C6 H6 0.9300 . ?
C6 C5 1.40(2) . ?
C12 H12 0.9300 . ?
C12 C11 1.39(2) . ?
C12 C13 1.363(19) . ?
O3 N1 1.222(17) . ?
C20 H20 0.9300 . ?
C20 C19 1.40(2) . ?
C11 C10 1.41(2) . ?
C3 C4 1.398(19) . ?
C3 N1 1.52(2) . ?
C25 C28 1.55(2) . ?
C25 C26 1.40(2) . ?
C25 C24 1.36(2) . ?
C10 H10 0.9300 . ?
C10 C9 1.389(19) . ?
O9 N2 1.223(17) . ?
C17 C18 1.422(19) . ?
C17 N2 1.47(2) . ?
C26 H26 0.9300 . ?
C26 C27 1.384(19) . ?
C19 C18 1.39(2) . ?
C19 C22 1.46(2) . ?
C18 H18 0.9300 . ?
C4 H4 0.9300 . ?
C4 C5 1.38(2) . ?
C8 C13 1.41(2) . ?
C8 C5 1.50(2) . ?
C8 C9 1.39(2) . ?
C27 H27 0.9300 . ?
C27 C22 1.41(2) . ?
C13 H13 0.9300 . ?
N1 O4 1.247(18) . ?
C9 H9 0.9300 . ?
C24 H24 0.9300 . ?
C24 C23 1.405(19) . ?
C22 C23 1.40(2) . ?
N2 O10 1.262(18) . ?
O16 H16A 0.8498 . ?
O16 H16B 0.8498 . ?
C23 H23 0.9300 . ?
Y2 Y2 3.618(5) 2_675 ?
Y2 O14 2.378(14) 2_675 ?
Y2 O14 2.378(14) . ?
Y2 O17 2.51(2) . ?
Y2 O15 2.35(2) . ?
O14 H14 0.8498 . ?
O17 H17A 0.8499 . ?
O17 H17B 0.8499 . ?
O13 H13A 0.8506 . ?
O15 H15 0.8501 . ?

loop_
_geom_hbond_atom_site_label_D
_geom_hbond_atom_site_label_H
_geom_hbond_atom_site_label_A
_geom_hbond_distance_DH
_geom_hbond_distance_HA
_geom_hbond_distance_DA
_geom_hbond_angle_DHA
_geom_hbond_site_symmetry_A
_geom_hbond_publ_flag
O17 H17A O7 0.85 2.17 2.88(2) 141.4 1_556 yes
O17 H17A O7 0.85 2.17 2.88(2) 141.4 7_666 yes
O17 H17B O7 0.85 2.17 2.88(2) 141.4 8_456 yes
O17 H17B O7 0.85 2.17 2.88(2) 141.4 2_676 yes

loop_
_geom_torsion_atom_site_label_1
_geom_torsion_atom_site_label_2
_geom_torsion_atom_site_label_3
_geom_torsion_atom_site_label_4
_geom_torsion
_geom_torsion_site_symmetry_1
_geom_torsion_site_symmetry_2
_geom_torsion_site_symmetry_3
_geom_torsion_site_symmetry_4
_geom_torsion_publ_flag
Y1 O1 C1 C2 172(3) . . . . ?
Y1 O1 C1 O2 -3(6) . . . . ?
Y1 O12 C28 O11 -32(4) 1_554 . . . ?
Y1 O12 C28 C25 136.3(14) 1_554 . . . ?
Y1 O11 C28 O12 -12(4) 3_567 . . . ?
Y1 O11 C28 C25 179.4(11) 3_567 . . . ?
Y3 O6 C14 O5 6(3) . . . . ?
Y3 O6 C14 C11 179.6(14) . . . . ?
Y3 O7 C15 C16 -1(7) . . . . ?
Y3 O7 C15 O8 172(4) . . . . ?
O6 C14 C11 C12 -168.5(18) . . . . ?
O6 C14 C11 C10 6(3) . . . . ?
O5 C14 C11 C12 5(3) . . . . ?
O5 C14 C11 C10 179(2) . . . . ?
O1 C1 C2 C7 -87(3) . . . . ?
O1 C1 C2 C3 93(3) . . . . ?
O1 C1 O2 Y1 -169(4) . . . 3_567 ?
C16 C21 C20 C19 -2(2) . . . . ?
C16 C17 C18 C19 6(3) . . . . ?
C16 C17 N2 O9 -19(3) . . . . ?
C16 C17 N2 O10 163(2) . . . . ?
C1 C2 C7 C6 -177.9(18) . . . . ?
C1 C2 C3 C4 174.3(19) . . . . ?
C1 C2 C3 N1 -6(3) . . . . ?
C2 C1 O2 Y1 16(7) . . . 3_567 ?
C2 C7 C6 C5 -1(2) . . . . ?
C2 C3 C4 C5 9(3) . . . . ?
C2 C3 N1 O3 11(3) . . . . ?
C2 C3 N1 O4 -175(2) . . . . ?
C7 C2 C3 C4 -6(3) . . . . ?
C7 C2 C3 N1 174.1(17) . . . . ?
C7 C6 C5 C4 4(3) . . . . ?
C7 C6 C5 C8 -178.0(17) . . . . ?
C14 C11 C10 C9 177(2) . . . . ?
C21 C16 C15 O7 97(3) . . . . ?
C21 C16 C15 O8 -76(3) . . . . ?
C21 C16 C17 C18 -6(4) . . . . ?
C21 C16 C17 N2 172.6(19) . . . . ?
C21 C20 C19 C18 2(2) . . . . ?
C21 C20 C19 C22 178(2) . . . . ?
C15 C16 C21 C20 177.5(17) . . . . ?
C15 C16 C17 C18 -180(2) . . . . ?
C15 C16 C17 N2 -2(3) . . . . ?
C12 C11 C10 C9 -9(3) . . . . ?
C20 C19 C18 C17 -4(3) . . . . ?
C20 C19 C22 C27 38(3) . . . . ?
C20 C19 C22 C23 -138(2) . . . . ?
C11 C12 C13 C8 -2(2) . . . . ?
C11 C10 C9 C8 9(3) . . . . ?
C3 C2 C7 C6 2(2) . . . . ?
C3 C4 C5 C6 -8(3) . . . . ?
C3 C4 C5 C8 174(2) . . . . ?
C25 C26 C27 C22 0(2) . . . . ?
C25 C24 C23 C22 2(3) . . . . ?
C28 C25 C26 C27 178.0(18) . . . . ?
C28 C25 C24 C23 -179(2) . . . . ?
C17 C16 C21 C20 3(3) . . . . ?
C17 C16 C15 O7 -89(3) . . . . ?
C17 C16 C15 O8 98(3) . . . . ?
C26 C25 C28 O12 9(3) . . . . ?
C26 C25 C28 O11 -179.6(17) . . . . ?
C26 C25 C24 C23 -1(3) . . . . ?
C26 C27 C22 C19 -175.8(18) . . . . ?
C26 C27 C22 C23 1(3) . . . . ?
C19 C22 C23 C24 174(2) . . . . ?
C18 C17 N2 O9 160(2) . . . . ?
C18 C17 N2 O10 -19(3) . . . . ?
C18 C19 C22 C27 -145(2) . . . . ?
C18 C19 C22 C23 38(3) . . . . ?
C4 C3 N1 O3 -170(2) . . . . ?
C4 C3 N1 O4 5(3) . . . . ?
C27 C22 C23 C24 -2(3) . . . . ?
C13 C12 C11 C14 -179.7(17) . . . . ?
C13 C12 C11 C10 6(3) . . . . ?
C13 C8 C5 C6 36(3) . . . . ?
C13 C8 C5 C4 -146(2) . . . . ?
C13 C8 C9 C10 -5(3) . . . . ?
N1 C3 C4 C5 -171(2) . . . . ?
C5 C8 C13 C12 -178(2) . . . . ?
C5 C8 C9 C10 175(2) . . . . ?
C9 C8 C13 C12 1(2) . . . . ?
C9 C8 C5 C6 -144(2) . . . . ?
C9 C8 C5 C4 34(3) . . . . ?
C24 C25 C28 O12 -173(2) . . . . ?
C24 C25 C28 O11 -2(3) . . . . ?
C24 C25 C26 C27 0(2) . . . . ?
C22 C19 C18 C17 180(2) . . . . ?
N2 C17 C18 C19 -172.5(19) . . . . ?
O2 C1 C2 C7 89(3) . . . . ?
O2 C1 C2 C3 -91(3) . . . . ?
Y2 O5 C14 O6 -56(3) . . . . ?
Y2 O5 C14 C11 131.9(19) . . . . ?
Y2 O8 C15 O7 13(5) 1_554 . . . ?
Y2 O8 C15 C16 -173.7(18) 1_554 . . . ?

loop_
_twin_individual_id
_twin_individual_mass_fraction_refined
1 0.51(3)
2 0.49(3)
